data_7042833
loop_
_publ_author_name
'Anke, Felix'
'Han, Delong'
'Klahn, Marcus'
'Spannenberg, Anke'
'Beweries, Torsten'

_publ_section_title
;
 Formation of high-molecular weight polyaminoborane by Fe hydride
 catalysed dehydrocoupling of methylamine borane
;
_journal_name_full 'Dalton Trans.'
_journal_paper_doi 10.1039/C7DT01487B
_journal_year 2017
_chemical_formula_sum 'C17 H40 B Fe N O P2'
_chemical_formula_weight 403.10
_space_group_crystal_system orthorhombic
_space_group_IT_number 19
_space_group_name_Hall 'P 2ac 2ab'
_space_group_name_H-M_alt 'P 21 21 21'
_symmetry_space_group_name_Hall 'P 2ac 2ab'
_symmetry_space_group_name_H-M 'P 21 21 21'
_atom_sites_solution_hydrogens mixed
_audit_creation_method SHELXL-2014/7
_audit_update_record
;
2017-02-17 deposited with the CCDC.
2017-04-27 downloaded from the CCDC.
;
_cell_angle_alpha 90
_cell_angle_beta 90
_cell_angle_gamma 90
_cell_formula_units_Z 8
_cell_length_a 14.0128(9)
_cell_length_b 15.5058(10)
_cell_length_c 20.1206(13)
_cell_measurement_reflns_used 9148
_cell_measurement_temperature 150(2)
_cell_measurement_theta_max 30.45
_cell_measurement_theta_min 2.20
_cell_volume 4371.8(5)
_computing_cell_refinement 'SAINT (Bruker, 2013)'
_computing_data_collection 'APEX2 (Bruker, 2014)'
_computing_data_reduction SAINT
_computing_structure_refinement 'SHELXL-2014/7 (Sheldrick, 2015)'
_computing_structure_solution 'SHELXS-97 (Sheldrick, 2008)'
_diffrn_ambient_temperature 150(2)
_diffrn_detector_area_resol_mean 8.3333
_diffrn_measured_fraction_theta_full 1.000
_diffrn_measured_fraction_theta_max 1.000
_diffrn_measurement_device_type 'Bruker APEX-II CCD'
_diffrn_measurement_method '\f and \w scans'
_diffrn_radiation_type MoK\a
_diffrn_radiation_wavelength 0.71073
_diffrn_reflns_av_R_equivalents 0.0298
_diffrn_reflns_av_unetI/netI 0.0204
_diffrn_reflns_Laue_measured_fraction_full 1.000
_diffrn_reflns_Laue_measured_fraction_max 1.000
_diffrn_reflns_limit_h_max 18
_diffrn_reflns_limit_h_min -18
_diffrn_reflns_limit_k_max 20
_diffrn_reflns_limit_k_min -15
_diffrn_reflns_limit_l_max 26
_diffrn_reflns_limit_l_min -26
_diffrn_reflns_number 63005
_diffrn_reflns_point_group_measured_fraction_full 1.000
_diffrn_reflns_point_group_measured_fraction_max 1.000
_diffrn_reflns_theta_full 25.242
_diffrn_reflns_theta_max 27.999
_diffrn_reflns_theta_min 1.658
_diffrn_source 'fine-focus sealed tube'
_exptl_absorpt_coefficient_mu 0.840
_exptl_absorpt_correction_T_max 0.83
_exptl_absorpt_correction_T_min 0.76
_exptl_absorpt_correction_type multi-scan
_exptl_absorpt_process_details 'SADABS (Bruker, 2014)'
_exptl_crystal_colour yellow
_exptl_crystal_density_diffrn 1.225
_exptl_crystal_description prism
_exptl_crystal_F_000 1744
_exptl_crystal_size_max 0.477
_exptl_crystal_size_mid 0.347
_exptl_crystal_size_min 0.225
_refine_diff_density_max 0.360
_refine_diff_density_min -0.193
_refine_diff_density_rms 0.040
_refine_ls_abs_structure_details
;
 Flack x determined using 4337 quotients [(I+)-(I-)]/[(I+)+(I-)]
 (Parsons, Flack and Wagner, Acta Cryst. B69 (2013) 249-259).
;
_refine_ls_abs_structure_Flack -0.020(3)
_refine_ls_extinction_method none
_refine_ls_goodness_of_fit_ref 1.015
_refine_ls_hydrogen_treatment mixed
_refine_ls_matrix_type full
_refine_ls_number_parameters 463
_refine_ls_number_reflns 10567
_refine_ls_number_restraints 0
_refine_ls_restrained_S_all 1.015
_refine_ls_R_factor_all 0.0252
_refine_ls_R_factor_gt 0.0225
_refine_ls_shift/su_max 0.003
_refine_ls_shift/su_mean 0.000
_refine_ls_structure_factor_coef Fsqd
_refine_ls_weighting_details 'w=1/[\s^2^(Fo^2^)+(0.0312P)^2^+0.7246P] where P=(Fo^2^+2Fc^2^)/3'
_refine_ls_weighting_scheme calc
_refine_ls_wR_factor_gt 0.0551
_refine_ls_wR_factor_ref 0.0567
_reflns_Friedel_coverage 0.814
_reflns_Friedel_fraction_full 1.000
_reflns_Friedel_fraction_max 1.000
_reflns_number_gt 10000
_reflns_number_total 10567
_reflns_threshold_expression 'I > 2\s(I)'
_cod_data_source_file c7dt01487b2.cif
_cod_data_source_block AX1196
_cod_database_code 7042833
_shelx_shelxl_version_number 2014/7
_shelx_space_group_comment
;
The symmetry employed for this shelxl refinement is uniquely defined
by the following loop, which should always be used as a source of
symmetry information in preference to the above space-group names.
They are only intended as comments.
;

loop_
_space_group_symop_operation_xyz
'x, y, z'
'x+1/2, -y+1/2, -z'
'-x, y+1/2, -z+1/2'
'-x+1/2, -y, z+1/2'

loop_
_atom_site_label
_atom_site_type_symbol
_atom_site_fract_x
_atom_site_fract_y
_atom_site_fract_z
_atom_site_U_iso_or_equiv
_atom_site_adp_type
_atom_site_occupancy
_atom_site_site_symmetry_order
_atom_site_calc_flag
_atom_site_refinement_flags_posn
_atom_site_refinement_flags_adp
B1 B 0.91636(18) 0.70024(18) 0.18156(12) 0.0271(5) Uani 1 1 d . .
B2 B 0.4689(2) 0.59079(17) 0.32243(14) 0.0332(6) Uani 1 1 d . .
C1 C 0.88977(15) 0.55252(14) 0.08367(12) 0.0280(5) Uani 1 1 d . .
H1E H 0.8659 0.5094 0.0514 0.034 Uiso 1 1 calc R U
H1F H 0.8916 0.5256 0.1283 0.034 Uiso 1 1 calc R U
C2 C 0.82482(14) 0.63141(14) 0.08426(12) 0.0290(5) Uani 1 1 d . .
H2E H 0.8034 0.6436 0.0383 0.035 Uiso 1 1 calc R U
H2F H 0.7675 0.6186 0.1113 0.035 Uiso 1 1 calc R U
C3 C 0.80995(14) 0.78387(14) 0.09881(11) 0.0266(4) Uani 1 1 d . .
H3A H 0.7502 0.7770 0.1246 0.032 Uiso 1 1 calc R U
H3B H 0.7929 0.7852 0.0511 0.032 Uiso 1 1 calc R U
C4 C 0.85683(14) 0.86878(14) 0.11761(11) 0.0254(4) Uani 1 1 d . .
H4A H 0.8518 0.8783 0.1661 0.030 Uiso 1 1 calc R U
H4B H 0.8247 0.9172 0.0946 0.030 Uiso 1 1 calc R U
C5 C 1.09207(15) 0.50799(14) 0.09517(12) 0.0280(4) Uani 1 1 d . .
H5 H 1.1550 0.5155 0.0725 0.034 Uiso 1 1 calc R U
C6 C 1.0611(2) 0.41468(16) 0.08369(15) 0.0434(6) Uani 1 1 d . .
H6A H 1.1103 0.3756 0.1007 0.065 Uiso 1 1 calc R U
H6B H 1.0523 0.4047 0.0360 0.065 Uiso 1 1 calc R U
H6C H 1.0009 0.4039 0.1070 0.065 Uiso 1 1 calc R U
C7 C 1.10844(19) 0.52575(17) 0.16942(12) 0.0362(5) Uani 1 1 d . .
H7A H 1.0469 0.5268 0.1925 0.054 Uiso 1 1 calc R U
H7B H 1.1403 0.5816 0.1748 0.054 Uiso 1 1 calc R U
H7C H 1.1486 0.4802 0.1883 0.054 Uiso 1 1 calc R U
C8 C 1.01808(17) 0.56609(14) -0.03043(9) 0.0270(4) Uani 1 1 d . .
H8 H 1.0151 0.5021 -0.0362 0.032 Uiso 1 1 calc R U
C9 C 1.11404(19) 0.59686(19) -0.05735(12) 0.0415(6) Uani 1 1 d . .
H9A H 1.1195 0.5811 -0.1044 0.062 Uiso 1 1 calc R U
H9B H 1.1658 0.5696 -0.0322 0.062 Uiso 1 1 calc R U
H9C H 1.1185 0.6597 -0.0528 0.062 Uiso 1 1 calc R U
C10 C 0.9364(2) 0.60544(17) -0.07019(12) 0.0388(6) Uani 1 1 d . .
H10A H 0.9366 0.6682 -0.0644 0.058 Uiso 1 1 calc R U
H10B H 0.8756 0.5819 -0.0544 0.058 Uiso 1 1 calc R U
H10C H 0.9445 0.5915 -0.1174 0.058 Uiso 1 1 calc R U
C11 C 0.99070(19) 0.92244(14) 0.01285(10) 0.0319(5) Uani 1 1 d . .
H11 H 0.9794 0.9849 0.0223 0.038 Uiso 1 1 calc R U
C12 C 1.0906(2) 0.9137(2) -0.01619(15) 0.0513(8) Uani 1 1 d . .
H12A H 1.1023 0.8534 -0.0282 0.077 Uiso 1 1 calc R U
H12B H 1.1377 0.9322 0.0168 0.077 Uiso 1 1 calc R U
H12C H 1.0960 0.9499 -0.0559 0.077 Uiso 1 1 calc R U
C13 C 0.9154(2) 0.89323(19) -0.03741(13) 0.0461(7) Uani 1 1 d . .
H13A H 0.9246 0.9244 -0.0793 0.069 Uiso 1 1 calc R U
H13B H 0.8516 0.9055 -0.0199 0.069 Uiso 1 1 calc R U
H13C H 0.9219 0.8311 -0.0452 0.069 Uiso 1 1 calc R U
C14 C 1.04417(16) 0.93921(15) 0.14969(11) 0.0299(5) Uani 1 1 d . .
H14 H 1.1084 0.9515 0.1302 0.036 Uiso 1 1 calc R U
C15 C 0.99269(18) 1.02558(14) 0.15697(12) 0.0352(5) Uani 1 1 d . .
H15A H 0.9288 1.0159 0.1753 0.053 Uiso 1 1 calc R U
H15B H 0.9872 1.0532 0.1133 0.053 Uiso 1 1 calc R U
H15C H 1.0290 1.0631 0.1869 0.053 Uiso 1 1 calc R U
C16 C 1.0607(2) 0.89826(19) 0.21763(13) 0.0439(7) Uani 1 1 d . .
H16A H 1.0952 0.9388 0.2462 0.066 Uiso 1 1 calc R U
H16B H 1.0984 0.8455 0.2124 0.066 Uiso 1 1 calc R U
H16C H 0.9990 0.8842 0.2379 0.066 Uiso 1 1 calc R U
C17 C 1.13517(14) 0.73549(15) 0.08793(11) 0.0268(4) Uani 1 1 d . .
C18 C 0.29677(17) 0.68197(16) 0.26226(12) 0.0306(5) Uani 1 1 d . .
H18A H 0.2716 0.6261 0.2784 0.037 Uiso 1 1 calc R U
H18B H 0.2481 0.7089 0.2333 0.037 Uiso 1 1 calc R U
C19 C 0.38932(17) 0.66791(17) 0.22360(12) 0.0318(5) Uani 1 1 d . .
H19A H 0.3833 0.6149 0.1965 0.038 Uiso 1 1 calc R U
H19B H 0.3992 0.7170 0.1929 0.038 Uiso 1 1 calc R U
C20 C 0.56111(17) 0.66175(17) 0.22590(11) 0.0327(5) Uani 1 1 d . .
H20A H 0.5584 0.7127 0.1963 0.039 Uiso 1 1 calc R U
H20B H 0.5625 0.6095 0.1976 0.039 Uiso 1 1 calc R U
C21 C 0.65243(17) 0.66565(16) 0.26690(12) 0.0314(5) Uani 1 1 d . .
H21A H 0.7055 0.6884 0.2395 0.038 Uiso 1 1 calc R U
H21B H 0.6700 0.6072 0.2824 0.038 Uiso 1 1 calc R U
C22 C 0.23213(17) 0.72627(17) 0.39636(12) 0.0359(5) Uani 1 1 d . .
H22 H 0.2377 0.7704 0.4324 0.043 Uiso 1 1 calc R U
C23 C 0.2510(2) 0.6389(2) 0.42789(14) 0.0499(7) Uani 1 1 d . .
H23A H 0.2035 0.6279 0.4626 0.075 Uiso 1 1 calc R U
H23B H 0.3151 0.6385 0.4475 0.075 Uiso 1 1 calc R U
H23C H 0.2467 0.5938 0.3939 0.075 Uiso 1 1 calc R U
C24 C 0.12928(18) 0.7304(2) 0.37031(17) 0.0519(7) Uani 1 1 d . .
H24A H 0.1210 0.6880 0.3346 0.078 Uiso 1 1 calc R U
H24B H 0.1163 0.7883 0.3531 0.078 Uiso 1 1 calc R U
H24C H 0.0849 0.7175 0.4066 0.078 Uiso 1 1 calc R U
C25 C 0.28648(16) 0.86186(15) 0.30637(12) 0.0286(5) Uani 1 1 d . .
H25 H 0.2151 0.8627 0.3050 0.034 Uiso 1 1 calc R U
C26 C 0.31832(19) 0.92915(16) 0.35714(14) 0.0378(6) Uani 1 1 d . .
H26A H 0.3882 0.9308 0.3588 0.057 Uiso 1 1 calc R U
H26B H 0.2932 0.9139 0.4011 0.057 Uiso 1 1 calc R U
H26C H 0.2940 0.9859 0.3441 0.057 Uiso 1 1 calc R U
C27 C 0.32262(19) 0.88602(17) 0.23705(13) 0.0376(6) Uani 1 1 d . .
H27A H 0.2969 0.9425 0.2244 0.056 Uiso 1 1 calc R U
H27B H 0.3016 0.8425 0.2049 0.056 Uiso 1 1 calc R U
H27C H 0.3925 0.8885 0.2374 0.056 Uiso 1 1 calc R U
C28 C 0.68515(16) 0.84216(14) 0.31702(11) 0.0275(5) Uani 1 1 d . .
H28 H 0.7560 0.8346 0.3165 0.033 Uiso 1 1 calc R U
C29 C 0.65483(19) 0.87498(17) 0.24873(12) 0.0375(6) Uani 1 1 d . .
H29A H 0.5855 0.8833 0.2480 0.056 Uiso 1 1 calc R U
H29B H 0.6729 0.8327 0.2148 0.056 Uiso 1 1 calc R U
H29C H 0.6866 0.9300 0.2396 0.056 Uiso 1 1 calc R U
C30 C 0.66099(18) 0.90937(16) 0.37006(13) 0.0357(5) Uani 1 1 d . .
H30A H 0.6931 0.9638 0.3595 0.053 Uiso 1 1 calc R U
H30B H 0.6825 0.8888 0.4136 0.053 Uiso 1 1 calc R U
H30C H 0.5918 0.9186 0.3711 0.053 Uiso 1 1 calc R U
C31 C 0.71521(16) 0.69868(15) 0.40354(12) 0.0310(5) Uani 1 1 d . .
H31 H 0.7248 0.7477 0.4352 0.037 Uiso 1 1 calc R U
C32 C 0.6736(2) 0.62423(19) 0.44354(14) 0.0470(7) Uani 1 1 d . .
H32A H 0.6632 0.5746 0.4142 0.070 Uiso 1 1 calc R U
H32B H 0.6126 0.6420 0.4631 0.070 Uiso 1 1 calc R U
H32C H 0.7181 0.6082 0.4790 0.070 Uiso 1 1 calc R U
C33 C 0.81410(19) 0.67457(19) 0.37632(14) 0.0441(6) Uani 1 1 d . .
H33A H 0.8575 0.6629 0.4134 0.066 Uiso 1 1 calc R U
H33B H 0.8392 0.7225 0.3498 0.066 Uiso 1 1 calc R U
H33C H 0.8087 0.6230 0.3484 0.066 Uiso 1 1 calc R U
C34 C 0.47573(17) 0.78136(15) 0.42772(10) 0.0299(4) Uani 1 1 d . .
Fe1 Fe 1.01214(2) 0.72459(2) 0.09148(2) 0.01852(6) Uani 1 1 d . .
Fe2 Fe 0.47595(2) 0.73252(2) 0.35041(2) 0.02085(7) Uani 1 1 d . .
N1 N 0.87267(12) 0.70896(12) 0.11152(8) 0.0226(4) Uani 1 1 d . .
N2 N 0.47391(14) 0.65978(11) 0.26788(8) 0.0268(4) Uani 1 1 d . .
O1 O 1.21740(11) 0.74297(13) 0.08604(10) 0.0446(4) Uani 1 1 d . .
O2 O 0.47553(15) 0.81479(14) 0.47953(8) 0.0493(5) Uani 1 1 d . .
P1 P 1.00998(4) 0.58951(3) 0.05960(2) 0.02056(10) Uani 1 1 d . .
P2 P 0.98291(4) 0.86339(3) 0.09265(2) 0.02071(10) Uani 1 1 d . .
P3 P 0.32370(4) 0.75293(3) 0.33283(3) 0.02282(11) Uani 1 1 d . .
P4 P 0.63106(4) 0.73697(4) 0.33852(3) 0.02252(11) Uani 1 1 d . .
H1B H 1.007(2) 0.704(2) 0.1705(15) 0.059(9) Uiso 1 1 d . .
H1C H 0.8947(16) 0.7517(15) 0.2157(11) 0.023(6) Uiso 1 1 d . .
H1D H 0.9081(18) 0.6317(17) 0.2040(13) 0.032(7) Uiso 1 1 d . .
H2B H 0.464(2) 0.6362(19) 0.3786(14) 0.053(9) Uiso 1 1 d . .
H2S H 0.534(2) 0.5509(18) 0.3282(13) 0.040(7) Uiso 1 1 d . .
H2D H 0.399(2) 0.5544(18) 0.3234(13) 0.041(8) Uiso 1 1 d . .
H1A H 0.9979(16) 0.7339(15) 0.0201(11) 0.026(6) Uiso 1 1 d . .
H2A H 0.4800(19) 0.8160(16) 0.3136(12) 0.033(7) Uiso 1 1 d . .

loop_
_atom_site_aniso_label
_atom_site_aniso_U_11
_atom_site_aniso_U_22
_atom_site_aniso_U_33
_atom_site_aniso_U_23
_atom_site_aniso_U_13
_atom_site_aniso_U_12
B1 0.0246(11) 0.0350(14) 0.0218(11) 0.0057(10) 0.0045(9) 0.0048(10)
B2 0.0454(16) 0.0202(11) 0.0341(13) -0.0016(10) -0.0027(12) -0.0014(11)
C1 0.0228(9) 0.0256(11) 0.0356(12) 0.0033(10) 0.0056(9) -0.0036(8)
C2 0.0187(9) 0.0272(11) 0.0412(12) 0.0020(10) 0.0021(9) -0.0037(8)
C3 0.0193(9) 0.0282(11) 0.0324(11) 0.0013(10) -0.0014(8) 0.0022(8)
C4 0.0207(9) 0.0268(11) 0.0287(10) -0.0011(9) 0.0008(8) 0.0043(8)
C5 0.0261(10) 0.0264(11) 0.0316(11) 0.0032(10) 0.0018(9) 0.0049(8)
C6 0.0508(15) 0.0269(12) 0.0525(16) 0.0041(12) -0.0061(13) 0.0073(11)
C7 0.0392(13) 0.0372(13) 0.0321(12) 0.0064(10) -0.0049(10) 0.0096(11)
C8 0.0340(11) 0.0249(10) 0.0221(9) -0.0027(8) 0.0006(9) -0.0051(9)
C9 0.0467(15) 0.0515(16) 0.0262(12) -0.0081(11) 0.0139(11) -0.0149(13)
C10 0.0534(15) 0.0354(13) 0.0276(11) -0.0042(10) -0.0133(11) 0.0001(12)
C11 0.0462(13) 0.0240(10) 0.0254(9) 0.0037(8) 0.0023(10) 0.0013(10)
C12 0.0590(18) 0.0493(18) 0.0456(16) 0.0153(14) 0.0242(14) -0.0026(14)
C13 0.073(2) 0.0388(15) 0.0265(12) 0.0062(11) -0.0116(12) 0.0050(14)
C14 0.0253(11) 0.0325(11) 0.0320(11) -0.0102(10) -0.0035(9) -0.0002(9)
C15 0.0398(13) 0.0295(11) 0.0363(12) -0.0095(9) -0.0027(10) -0.0013(10)
C16 0.0490(15) 0.0458(15) 0.0369(13) -0.0163(12) -0.0202(12) 0.0136(13)
C17 0.0266(10) 0.0276(10) 0.0263(10) -0.0035(10) 0.0013(8) 0.0007(9)
C18 0.0331(12) 0.0320(12) 0.0267(11) -0.0077(9) -0.0037(9) -0.0070(10)
C19 0.0364(12) 0.0361(13) 0.0228(11) -0.0107(10) -0.0035(9) -0.0011(10)
C20 0.0372(12) 0.0363(13) 0.0244(11) -0.0111(10) 0.0018(9) 0.0054(11)
C21 0.0345(12) 0.0303(12) 0.0295(12) -0.0073(10) 0.0004(9) 0.0085(10)
C22 0.0394(12) 0.0376(13) 0.0307(11) -0.0045(11) 0.0111(9) -0.0127(11)
C23 0.0484(16) 0.062(2) 0.0392(14) 0.0193(14) 0.0042(12) -0.0147(14)
C24 0.0340(13) 0.0453(16) 0.076(2) 0.0109(16) 0.0189(13) -0.0051(13)
C25 0.0224(10) 0.0291(12) 0.0343(12) 0.0038(10) 0.0003(9) -0.0004(9)
C26 0.0382(13) 0.0270(12) 0.0482(15) -0.0089(11) 0.0043(11) 0.0023(10)
C27 0.0388(13) 0.0356(13) 0.0383(13) 0.0127(11) 0.0011(11) -0.0015(11)
C28 0.0260(10) 0.0262(11) 0.0302(11) 0.0040(9) 0.0028(9) 0.0024(9)
C29 0.0400(13) 0.0364(13) 0.0360(13) 0.0129(11) 0.0059(10) 0.0041(11)
C30 0.0394(13) 0.0275(12) 0.0400(13) -0.0028(10) 0.0034(11) -0.0045(10)
C31 0.0357(11) 0.0295(12) 0.0277(11) 0.0032(10) -0.0075(9) 0.0030(9)
C32 0.0548(17) 0.0426(15) 0.0435(15) 0.0189(13) -0.0148(13) -0.0020(13)
C33 0.0368(13) 0.0477(16) 0.0479(15) 0.0034(13) -0.0104(12) 0.0135(12)
C34 0.0298(10) 0.0358(12) 0.0243(9) -0.0021(9) 0.0005(8) -0.0025(10)
Fe1 0.01671(12) 0.02190(14) 0.01694(11) 0.00038(10) 0.00072(10) 0.00012(11)
Fe2 0.02685(14) 0.01958(13) 0.01612(12) -0.00200(10) 0.00002(10) -0.00092(12)
N1 0.0179(8) 0.0255(9) 0.0245(8) 0.0023(7) 0.0022(6) -0.0003(7)
N2 0.0349(10) 0.0243(9) 0.0214(8) -0.0056(7) -0.0015(8) 0.0023(8)
O1 0.0197(7) 0.0571(12) 0.0568(11) -0.0097(10) 0.0031(7) -0.0048(8)
O2 0.0530(11) 0.0697(13) 0.0251(8) -0.0215(8) 0.0010(8) -0.0023(11)
P1 0.0194(2) 0.0211(2) 0.0212(2) 0.00183(18) 0.00147(19) -0.0011(2)
P2 0.0202(2) 0.0226(2) 0.0193(2) -0.00116(19) 0.0001(2) 0.0001(2)
P3 0.0251(2) 0.0239(3) 0.0195(2) -0.0025(2) 0.00152(18) -0.0055(2)
P4 0.0265(3) 0.0205(2) 0.0206(2) -0.0001(2) -0.00034(19) 0.0035(2)

loop_
_atom_type_symbol
_atom_type_description
_atom_type_scat_dispersion_real
_atom_type_scat_dispersion_imag
_atom_type_scat_source
C C 0.0033 0.0016 'International Tables Vol C Tables 4.2.6.8 and 6.1.1.4'
H H 0.0000 0.0000 'International Tables Vol C Tables 4.2.6.8 and 6.1.1.4'
N N 0.0061 0.0033 'International Tables Vol C Tables 4.2.6.8 and 6.1.1.4'
O O 0.0106 0.0060 'International Tables Vol C Tables 4.2.6.8 and 6.1.1.4'
B B 0.0013 0.0007 'International Tables Vol C Tables 4.2.6.8 and 6.1.1.4'
P P 0.1023 0.0942 'International Tables Vol C Tables 4.2.6.8 and 6.1.1.4'
Fe Fe 0.3463 0.8444 'International Tables Vol C Tables 4.2.6.8 and 6.1.1.4'

loop_
_geom_angle_atom_site_label_1
_geom_angle_atom_site_label_2
_geom_angle_atom_site_label_3
_geom_angle
N1 B1 Fe1 59.62(10)
N1 B1 H1B 103.3(14)
Fe1 B1 H1B 43.9(14)
N1 B1 H1C 113.5(12)
Fe1 B1 H1C 122.6(12)
H1B B1 H1C 110.3(18)
N1 B1 H1D 113.3(13)
Fe1 B1 H1D 121.2(12)
H1B B1 H1D 101.9(18)
H1C B1 H1D 113.3(17)
N2 B2 Fe2 60.04(11)
N2 B2 H2B 103.9(13)
Fe2 B2 H2B 44.0(13)
N2 B2 H2S 115.1(14)
Fe2 B2 H2S 118.4(14)
H2B B2 H2S 104.2(18)
N2 B2 H2D 113.6(14)
Fe2 B2 H2D 121.2(14)
H2B B2 H2D 102.0(19)
H2S B2 H2D 116(2)
C2 C1 P1 107.33(15)
C2 C1 H1E 110.2
P1 C1 H1E 110.2
C2 C1 H1F 110.2
P1 C1 H1F 110.2
H1E C1 H1F 108.5
N1 C2 C1 112.56(17)
N1 C2 H2E 109.1
C1 C2 H2E 109.1
N1 C2 H2F 109.1
C1 C2 H2F 109.1
H2E C2 H2F 107.8
N1 C3 C4 112.37(16)
N1 C3 H3A 109.1
C4 C3 H3A 109.1
N1 C3 H3B 109.1
C4 C3 H3B 109.1
H3A C3 H3B 107.9
C3 C4 P2 107.95(14)
C3 C4 H4A 110.1
P2 C4 H4A 110.1
C3 C4 H4B 110.1
P2 C4 H4B 110.1
H4A C4 H4B 108.4
C6 C5 C7 111.0(2)
C6 C5 P1 114.30(16)
C7 C5 P1 110.24(16)
C6 C5 H5 107.0
C7 C5 H5 107.0
P1 C5 H5 107.0
C5 C6 H6A 109.5
C5 C6 H6B 109.5
H6A C6 H6B 109.5
C5 C6 H6C 109.5
H6A C6 H6C 109.5
H6B C6 H6C 109.5
C5 C7 H7A 109.5
C5 C7 H7B 109.5
H7A C7 H7B 109.5
C5 C7 H7C 109.5
H7A C7 H7C 109.5
H7B C7 H7C 109.5
C10 C8 C9 110.5(2)
C10 C8 P1 112.91(16)
C9 C8 P1 109.88(16)
C10 C8 H8 107.8
C9 C8 H8 107.8
P1 C8 H8 107.8
C8 C9 H9A 109.5
C8 C9 H9B 109.5
H9A C9 H9B 109.5
C8 C9 H9C 109.5
H9A C9 H9C 109.5
H9B C9 H9C 109.5
C8 C10 H10A 109.5
C8 C10 H10B 109.5
H10A C10 H10B 109.5
C8 C10 H10C 109.5
H10A C10 H10C 109.5
H10B C10 H10C 109.5
C12 C11 C13 110.7(2)
C12 C11 P2 110.06(18)
C13 C11 P2 112.72(18)
C12 C11 H11 107.7
C13 C11 H11 107.7
P2 C11 H11 107.7
C11 C12 H12A 109.5
C11 C12 H12B 109.5
H12A C12 H12B 109.5
C11 C12 H12C 109.5
H12A C12 H12C 109.5
H12B C12 H12C 109.5
C11 C13 H13A 109.5
C11 C13 H13B 109.5
H13A C13 H13B 109.5
C11 C13 H13C 109.5
H13A C13 H13C 109.5
H13B C13 H13C 109.5
C16 C14 C15 110.52(19)
C16 C14 P2 111.16(17)
C15 C14 P2 113.36(15)
C16 C14 H14 107.2
C15 C14 H14 107.2
P2 C14 H14 107.2
C14 C15 H15A 109.5
C14 C15 H15B 109.5
H15A C15 H15B 109.5
C14 C15 H15C 109.5
H15A C15 H15C 109.5
H15B C15 H15C 109.5
C14 C16 H16A 109.5
C14 C16 H16B 109.5
H16A C16 H16B 109.5
C14 C16 H16C 109.5
H16A C16 H16C 109.5
H16B C16 H16C 109.5
O1 C17 Fe1 179.5(2)
C19 C18 P3 107.75(15)
C19 C18 H18A 110.2
P3 C18 H18A 110.2
C19 C18 H18B 110.2
P3 C18 H18B 110.2
H18A C18 H18B 108.5
N2 C19 C18 112.55(19)
N2 C19 H19A 109.1
C18 C19 H19A 109.1
N2 C19 H19B 109.1
C18 C19 H19B 109.1
H19A C19 H19B 107.8
N2 C20 C21 112.57(19)
N2 C20 H20A 109.1
C21 C20 H20A 109.1
N2 C20 H20B 109.1
C21 C20 H20B 109.1
H20A C20 H20B 107.8
C20 C21 P4 108.12(16)
C20 C21 H21A 110.1
P4 C21 H21A 110.1
C20 C21 H21B 110.1
P4 C21 H21B 110.1
H21A C21 H21B 108.4
C23 C22 C24 110.1(2)
C23 C22 P3 111.42(18)
C24 C22 P3 113.85(18)
C23 C22 H22 107.0
C24 C22 H22 107.0
P3 C22 H22 107.0
C22 C23 H23A 109.5
C22 C23 H23B 109.5
H23A C23 H23B 109.5
C22 C23 H23C 109.5
H23A C23 H23C 109.5
H23B C23 H23C 109.5
C22 C24 H24A 109.5
C22 C24 H24B 109.5
H24A C24 H24B 109.5
C22 C24 H24C 109.5
H24A C24 H24C 109.5
H24B C24 H24C 109.5
C26 C25 C27 110.2(2)
C26 C25 P3 110.48(16)
C27 C25 P3 113.16(17)
C26 C25 H25 107.6
C27 C25 H25 107.6
P3 C25 H25 107.6
C25 C26 H26A 109.5
C25 C26 H26B 109.5
H26A C26 H26B 109.5
C25 C26 H26C 109.5
H26A C26 H26C 109.5
H26B C26 H26C 109.5
C25 C27 H27A 109.5
C25 C27 H27B 109.5
H27A C27 H27B 109.5
C25 C27 H27C 109.5
H27A C27 H27C 109.5
H27B C27 H27C 109.5
C29 C28 C30 109.8(2)
C29 C28 P4 113.00(17)
C30 C28 P4 110.29(15)
C29 C28 H28 107.8
C30 C28 H28 107.8
P4 C28 H28 107.8
C28 C29 H29A 109.5
C28 C29 H29B 109.5
H29A C29 H29B 109.5
C28 C29 H29C 109.5
H29A C29 H29C 109.5
H29B C29 H29C 109.5
C28 C30 H30A 109.5
C28 C30 H30B 109.5
H30A C30 H30B 109.5
C28 C30 H30C 109.5
H30A C30 H30C 109.5
H30B C30 H30C 109.5
C32 C31 C33 110.5(2)
C32 C31 P4 111.77(17)
C33 C31 P4 113.53(17)
C32 C31 H31 106.9
C33 C31 H31 106.9
P4 C31 H31 106.9
C31 C32 H32A 109.5
C31 C32 H32B 109.5
H32A C32 H32B 109.5
C31 C32 H32C 109.5
H32A C32 H32C 109.5
H32B C32 H32C 109.5
C31 C33 H33A 109.5
C31 C33 H33B 109.5
H33A C33 H33B 109.5
C31 C33 H33C 109.5
H33A C33 H33C 109.5
H33B C33 H33C 109.5
O2 C34 Fe2 179.5(2)
C17 Fe1 N1 170.68(9)
C17 Fe1 P1 95.44(8)
N1 Fe1 P1 85.99(5)
C17 Fe1 P2 95.20(8)
N1 Fe1 P2 86.25(5)
P1 Fe1 P2 160.00(2)
C17 Fe1 B1 129.23(10)
N1 Fe1 B1 41.46(8)
P1 Fe1 B1 93.80(7)
P2 Fe1 B1 92.52(7)
C17 Fe1 H1B 95.9(11)
N1 Fe1 H1B 74.8(11)
P1 Fe1 H1B 95.6(11)
P2 Fe1 H1B 100.1(11)
B1 Fe1 H1B 33.4(11)
C17 Fe1 H1A 94.9(9)
N1 Fe1 H1A 94.4(9)
P1 Fe1 H1A 78.7(9)
P2 Fe1 H1A 83.5(9)
B1 Fe1 H1A 135.8(9)
H1B Fe1 H1A 168.2(14)
C34 Fe2 N2 171.72(9)
C34 Fe2 P3 94.61(8)
N2 Fe2 P3 86.19(6)
C34 Fe2 P4 94.95(8)
N2 Fe2 P4 86.64(6)
P3 Fe2 P4 161.36(2)
C34 Fe2 B2 130.28(10)
N2 Fe2 B2 41.46(8)
P3 Fe2 B2 93.30(8)
P4 Fe2 B2 92.67(8)
C34 Fe2 H2B 95.1(10)
N2 Fe2 H2B 76.6(10)
P3 Fe2 H2B 95.3(11)
P4 Fe2 H2B 99.8(11)
B2 Fe2 H2B 35.2(10)
C34 Fe2 H2A 93.8(9)
N2 Fe2 H2A 94.4(9)
P3 Fe2 H2A 80.3(10)
P4 Fe2 H2A 83.1(10)
B2 Fe2 H2A 135.9(9)
H2B Fe2 H2A 170.3(14)
C3 N1 C2 107.72(16)
C3 N1 B1 117.56(17)
C2 N1 B1 116.52(18)
C3 N1 Fe1 116.64(13)
C2 N1 Fe1 117.62(13)
B1 N1 Fe1 78.93(11)
C20 N2 C19 108.25(16)
C20 N2 B2 117.3(2)
C19 N2 B2 116.8(2)
C20 N2 Fe2 116.55(14)
C19 N2 Fe2 117.32(14)
B2 N2 Fe2 78.50(12)
C1 P1 C8 104.60(11)
C1 P1 C5 104.68(10)
C8 P1 C5 101.89(11)
C1 P1 Fe1 103.47(7)
C8 P1 Fe1 118.25(7)
C5 P1 Fe1 122.04(8)
C4 P2 C11 105.72(11)
C4 P2 C14 104.30(10)
C11 P2 C14 101.30(11)
C4 P2 Fe1 103.13(7)
C11 P2 Fe1 117.74(7)
C14 P2 Fe1 122.90(8)
C18 P3 C25 105.50(11)
C18 P3 C22 104.88(11)
C25 P3 C22 101.93(12)
C18 P3 Fe2 103.84(8)
C25 P3 Fe2 117.06(7)
C22 P3 Fe2 122.05(9)
C21 P4 C28 106.25(11)
C21 P4 C31 104.83(11)
C28 P4 C31 100.74(10)
C21 P4 Fe2 103.20(8)
C28 P4 Fe2 117.41(7)
C31 P4 Fe2 122.91(8)

loop_
_geom_bond_atom_site_label_1
_geom_bond_atom_site_label_2
_geom_bond_distance
B1 N1 1.543(3)
B1 Fe1 2.287(2)
B1 H1B 1.29(3)
B1 H1C 1.10(2)
B1 H1D 1.16(3)
B2 N2 1.534(3)
B2 Fe2 2.271(3)
B2 H2B 1.33(3)
B2 H2S 1.11(3)
B2 H2D 1.13(3)
C1 C2 1.525(3)
C1 P1 1.844(2)
C1 H1E 0.9900
C1 H1F 0.9900
C2 N1 1.482(3)
C2 H2E 0.9900
C2 H2F 0.9900
C3 N1 1.479(3)
C3 C4 1.519(3)
C3 H3A 0.9900
C3 H3B 0.9900
C4 P2 1.839(2)
C4 H4A 0.9900
C4 H4B 0.9900
C5 C6 1.528(3)
C5 C7 1.536(3)
C5 P1 1.853(2)
C5 H5 1.0000
C6 H6A 0.9800
C6 H6B 0.9800
C6 H6C 0.9800
C7 H7A 0.9800
C7 H7B 0.9800
C7 H7C 0.9800
C8 C10 1.524(3)
C8 C9 1.526(3)
C8 P1 1.851(2)
C8 H8 1.0000
C9 H9A 0.9800
C9 H9B 0.9800
C9 H9C 0.9800
C10 H10A 0.9800
C10 H10B 0.9800
C10 H10C 0.9800
C11 C12 1.523(4)
C11 C13 1.530(4)
C11 P2 1.852(2)
C11 H11 1.0000
C12 H12A 0.9800
C12 H12B 0.9800
C12 H12C 0.9800
C13 H13A 0.9800
C13 H13B 0.9800
C13 H13C 0.9800
C14 C16 1.525(3)
C14 C15 1.528(3)
C14 P2 1.854(2)
C14 H14 1.0000
C15 H15A 0.9800
C15 H15B 0.9800
C15 H15C 0.9800
C16 H16A 0.9800
C16 H16B 0.9800
C16 H16C 0.9800
C17 O1 1.159(3)
C17 Fe1 1.734(2)
C18 C19 1.528(3)
C18 P3 1.835(2)
C18 H18A 0.9900
C18 H18B 0.9900
C19 N2 1.488(3)
C19 H19A 0.9900
C19 H19B 0.9900
C20 N2 1.486(3)
C20 C21 1.524(3)
C20 H20A 0.9900
C20 H20B 0.9900
C21 P4 1.841(2)
C21 H21A 0.9900
C21 H21B 0.9900
C22 C23 1.520(4)
C22 C24 1.535(4)
C22 P3 1.858(2)
C22 H22 1.0000
C23 H23A 0.9800
C23 H23B 0.9800
C23 H23C 0.9800
C24 H24A 0.9800
C24 H24B 0.9800
C24 H24C 0.9800
C25 C26 1.527(3)
C25 C27 1.531(3)
C25 P3 1.846(2)
C25 H25 1.0000
C26 H26A 0.9800
C26 H26B 0.9800
C26 H26C 0.9800
C27 H27A 0.9800
C27 H27B 0.9800
C27 H27C 0.9800
C28 C29 1.526(3)
C28 C30 1.530(3)
C28 P4 1.850(2)
C28 H28 1.0000
C29 H29A 0.9800
C29 H29B 0.9800
C29 H29C 0.9800
C30 H30A 0.9800
C30 H30B 0.9800
C30 H30C 0.9800
C31 C32 1.523(3)
C31 C33 1.536(4)
C31 P4 1.859(2)
C31 H31 1.0000
C32 H32A 0.9800
C32 H32B 0.9800
C32 H32C 0.9800
C33 H33A 0.9800
C33 H33B 0.9800
C33 H33C 0.9800
C34 O2 1.164(3)
C34 Fe2 1.730(2)
Fe1 N1 2.0100(17)
Fe1 P1 2.1908(6)
Fe1 P2 2.1909(6)
Fe1 H1B 1.62(3)
Fe1 H1A 1.46(2)
Fe2 N2 2.0077(17)
Fe2 P3 2.1856(6)
Fe2 P4 2.1878(6)
Fe2 H2B 1.61(3)
Fe2 H2A 1.49(2)

loop_
_geom_torsion_atom_site_label_1
_geom_torsion_atom_site_label_2
_geom_torsion_atom_site_label_3
_geom_torsion_atom_site_label_4
_geom_torsion
P1 C1 C2 N1 -39.2(2)
N1 C3 C4 P2 39.7(2)
P3 C18 C19 N2 38.0(2)
N2 C20 C21 P4 -38.6(2)
C4 C3 N1 C2 -173.45(18)
C4 C3 N1 B1 52.5(2)
C4 C3 N1 Fe1 -38.6(2)
C1 C2 N1 C3 170.18(18)
C1 C2 N1 B1 -55.2(2)
C1 C2 N1 Fe1 35.9(2)
Fe1 B1 N1 C3 -114.41(16)
Fe1 B1 N1 C2 115.48(16)
C21 C20 N2 C19 172.5(2)
C21 C20 N2 B2 -52.7(3)
C21 C20 N2 Fe2 37.7(2)
C18 C19 N2 C20 -170.3(2)
C18 C19 N2 B2 54.7(3)
C18 C19 N2 Fe2 -35.8(3)
Fe2 B2 N2 C20 114.10(18)
Fe2 B2 N2 C19 -114.95(17)
C2 C1 P1 C8 -97.87(17)
C2 C1 P1 C5 155.36(16)
C2 C1 P1 Fe1 26.55(17)
C10 C8 P1 C1 54.19(19)
C9 C8 P1 C1 178.03(18)
C10 C8 P1 C5 163.00(17)
C9 C8 P1 C5 -73.15(19)
C10 C8 P1 Fe1 -60.22(18)
C9 C8 P1 Fe1 63.62(19)
C6 C5 P1 C1 45.5(2)
C7 C5 P1 C1 -80.42(18)
C6 C5 P1 C8 -63.3(2)
C7 C5 P1 C8 170.83(16)
C6 C5 P1 Fe1 162.09(16)
C7 C5 P1 Fe1 36.20(19)
C3 C4 P2 C11 99.72(16)
C3 C4 P2 C14 -153.91(15)
C3 C4 P2 Fe1 -24.49(16)
C12 C11 P2 C4 -173.94(19)
C13 C11 P2 C4 -49.8(2)
C12 C11 P2 C14 77.5(2)
C13 C11 P2 C14 -158.34(18)
C12 C11 P2 Fe1 -59.4(2)
C13 C11 P2 Fe1 64.7(2)
C16 C14 P2 C4 79.18(18)
C15 C14 P2 C4 -46.03(19)
C16 C14 P2 C11 -171.17(17)
C15 C14 P2 C11 63.61(19)
C16 C14 P2 Fe1 -37.2(2)
C15 C14 P2 Fe1 -162.40(14)
C19 C18 P3 C25 98.91(18)
C19 C18 P3 C22 -153.89(18)
C19 C18 P3 Fe2 -24.77(18)
C26 C25 P3 C18 -171.91(16)
C27 C25 P3 C18 -47.78(19)
C26 C25 P3 C22 78.76(18)
C27 C25 P3 C22 -157.12(17)
C26 C25 P3 Fe2 -57.05(18)
C27 C25 P3 Fe2 67.08(18)
C23 C22 P3 C18 72.6(2)
C24 C22 P3 C18 -52.7(2)
C23 C22 P3 C25 -177.63(18)
C24 C22 P3 C25 57.1(2)
C23 C22 P3 Fe2 -44.7(2)
C24 C22 P3 Fe2 -169.95(17)
C20 C21 P4 C28 -100.45(18)
C20 C21 P4 C31 153.42(17)
C20 C21 P4 Fe2 23.67(19)
C29 C28 P4 C21 49.95(19)
C30 C28 P4 C21 173.33(16)
C29 C28 P4 C31 159.02(17)
C30 C28 P4 C31 -77.61(18)
C29 C28 P4 Fe2 -64.82(18)
C30 C28 P4 Fe2 58.55(18)
C32 C31 P4 C21 -85.3(2)
C33 C31 P4 C21 40.5(2)
C32 C31 P4 C28 164.57(19)
C33 C31 P4 C28 -69.7(2)
C32 C31 P4 Fe2 31.7(2)
C33 C31 P4 Fe2 157.40(16)
